data_2235555
loop_
_publ_author_name
'Song, Yun-Sung'
'Lee, Soon W.'

_publ_section_title
;
 6-Nicotinamido-2-naphthoic acid
;
_journal_coeditor_code MW2071
_journal_issue 7
_journal_name_full 'Acta Crystallographica Section E'
_journal_page_first o1978
_journal_paper_doi 10.1107/S1600536812024051
_journal_volume 68
_journal_year 2012
_chemical_formula_iupac 'C17 H12 N2 O3'
_chemical_formula_moiety 'C17 H12 N2 O3'
_chemical_formula_sum 'C17 H12 N2 O3'
_chemical_formula_weight 292.29
_chemical_name_systematic
;
6-Nicotinamido-2-naphthoic acid
;
_space_group_IT_number 9
_symmetry_cell_setting monoclinic
_symmetry_space_group_name_Hall 'C -2yc'
_symmetry_space_group_name_H-M 'C 1 c 1'
_atom_sites_solution_hydrogens geom
_atom_sites_solution_primary direct
_atom_sites_solution_secondary difmap
_audit_creation_method SHELXL-97
_cell_angle_alpha 90.00
_cell_angle_beta 103.258(9)
_cell_angle_gamma 90.00
_cell_formula_units_Z 4
_cell_length_a 25.901(3)
_cell_length_b 6.2097(7)
_cell_length_c 8.6080(9)
_cell_measurement_reflns_used 6523
_cell_measurement_temperature 296(2)
_cell_measurement_theta_max 28.47
_cell_measurement_theta_min 3.21
_cell_volume 1347.6(3)
_computing_cell_refinement 'SAINT (Bruker (2008)'
_computing_data_collection 'APEX2 (Bruker (2008)'
_computing_data_reduction 'SAINT (Bruker (2008)'
_computing_molecular_graphics 'SHELXTL (Sheldrick, 2008)'
_computing_publication_material 'SHELXTL (Sheldrick, 2008)'
_computing_structure_refinement 'SHELXL97 (Sheldrick, 2008)'
_computing_structure_solution 'SHELXS97 (Sheldrick, 2008)'
_diffrn_ambient_temperature 296(2)
_diffrn_measured_fraction_theta_full 0.992
_diffrn_measured_fraction_theta_max 0.992
_diffrn_measurement_device_type 'Bruker APEXII CCD'
_diffrn_measurement_method '\f and \w scans'
_diffrn_radiation_monochromator graphite
_diffrn_radiation_source 'sealed tube'
_diffrn_radiation_type MoK\a
_diffrn_radiation_wavelength 0.71073
_diffrn_reflns_av_R_equivalents 0.0348
_diffrn_reflns_av_sigmaI/netI 0.0239
_diffrn_reflns_limit_h_max 34
_diffrn_reflns_limit_h_min -34
_diffrn_reflns_limit_k_max 8
_diffrn_reflns_limit_k_min -8
_diffrn_reflns_limit_l_max 11
_diffrn_reflns_limit_l_min -11
_diffrn_reflns_number 11725
_diffrn_reflns_theta_full 28.49
_diffrn_reflns_theta_max 28.49
_diffrn_reflns_theta_min 1.62
_exptl_absorpt_coefficient_mu 0.101
_exptl_absorpt_correction_T_max 0.9920
_exptl_absorpt_correction_T_min 0.9608
_exptl_absorpt_correction_type multi-scan
_exptl_absorpt_process_details '(SADABS; Sheldrick, 1996)'
_exptl_crystal_colour yellow
_exptl_crystal_density_diffrn 1.441
_exptl_crystal_density_method 'not measured'
_exptl_crystal_description Plate
_exptl_crystal_F_000 608
_exptl_crystal_size_max 0.40
_exptl_crystal_size_mid 0.20
_exptl_crystal_size_min 0.08
_refine_diff_density_max 0.236
_refine_diff_density_min -0.179
_refine_ls_abs_structure_details 'The absolute structure could not be determined with certainty'
_refine_ls_extinction_method none
_refine_ls_goodness_of_fit_ref 1.050
_refine_ls_hydrogen_treatment mixed
_refine_ls_matrix_type full
_refine_ls_number_parameters 207
_refine_ls_number_reflns 1693
_refine_ls_number_restraints 2
_refine_ls_restrained_S_all 1.050
_refine_ls_R_factor_all 0.0362
_refine_ls_R_factor_gt 0.0336
_refine_ls_shift/su_max 0.000
_refine_ls_shift/su_mean 0.000
_refine_ls_structure_factor_coef Fsqd
_refine_ls_weighting_details 'calc w=1/[\s^2^(Fo^2^)+(0.0641P)^2^+0.0998P] where P=(Fo^2^+2Fc^2^)/3'
_refine_ls_weighting_scheme calc
_refine_ls_wR_factor_gt 0.0903
_refine_ls_wR_factor_ref 0.0921
_reflns_number_gt 2845
_reflns_number_total 1693
_reflns_threshold_expression I>2sigma(I)
_cod_data_source_file mw2071.cif
_cod_data_source_block I
_cod_original_sg_symbol_Hall 'C -2yc '
_cod_original_sg_symbol_H-M 'C c   '
_cod_database_code 2235555
_cod_database_fobs_code 2235555

loop_
_symmetry_equiv_pos_as_xyz
'x, y, z'
'x, -y, z+1/2'
'x+1/2, y+1/2, z'
'x+1/2, -y+1/2, z+1/2'

loop_
_atom_site_type_symbol
_atom_site_label
_atom_site_fract_x
_atom_site_fract_y
_atom_site_fract_z
_atom_site_U_iso_or_equiv
_atom_site_adp_type
_atom_site_calc_flag
_atom_site_refinement_flags
_atom_site_occupancy
_atom_site_symmetry_multiplicity
O O1 0.31793(6) -0.2140(2) 0.26571(17) 0.0391(3) Uani d . 1 1
O O2 0.62483(6) 0.3924(3) 0.1855(2) 0.0454(4) Uani d . 1 1
H H2O 0.6456(12) 0.485(6) 0.163(4) 0.059(8) Uiso d . 1 1
O O3 0.59863(7) 0.6936(3) 0.2841(3) 0.0583(5) Uani d . 1 1
N N1 0.19038(7) -0.1634(3) 0.5762(2) 0.0406(4) Uani d . 1 1
N N2 0.33612(6) 0.0227(3) 0.47225(19) 0.0354(4) Uani d . 1 1
H H2N 0.3278(9) 0.070(4) 0.565(3) 0.037(6) Uiso d . 1 1
C C1 0.23346(8) -0.0931(3) 0.5307(2) 0.0359(4) Uani d . 1 1
H H1 0.2453 0.0463 0.5580 0.043 Uiso calc R 1 1
C C2 0.17334(8) -0.3618(4) 0.5349(3) 0.0432(5) Uani d . 1 1
H H2 0.1435 -0.4116 0.5666 0.052 Uiso calc R 1 1
C C3 0.19787(9) -0.4971(4) 0.4473(3) 0.0430(5) Uani d . 1 1
H H3 0.1846 -0.6346 0.4200 0.052 Uiso calc R 1 1
C C4 0.24257(8) -0.4253(4) 0.4005(2) 0.0386(4) Uani d . 1 1
H H4 0.2598 -0.5133 0.3409 0.046 Uiso calc R 1 1
C C5 0.26131(7) -0.2192(3) 0.4442(2) 0.0301(4) Uani d . 1 1
C C6 0.30789(7) -0.1368(3) 0.3864(2) 0.0301(4) Uani d . 1 1
C C7 0.38118(7) 0.1288(3) 0.4401(2) 0.0307(4) Uani d . 1 1
C C8 0.39174(8) 0.3389(3) 0.5049(2) 0.0340(4) Uani d . 1 1
H H8 0.3691 0.4013 0.5616 0.041 Uiso calc R 1 1
C C9 0.43521(7) 0.4492(3) 0.4839(2) 0.0320(4) Uani d . 1 1
H H9 0.4420 0.5865 0.5270 0.038 Uiso calc R 1 1
C C10 0.47019(7) 0.3577(3) 0.3975(2) 0.0283(4) Uani d . 1 1
C C11 0.51502(7) 0.4691(3) 0.3710(2) 0.0308(4) Uani d . 1 1
H H11 0.5221 0.6080 0.4106 0.037 Uiso calc R 1 1
C C12 0.54815(7) 0.3749(3) 0.2878(2) 0.0311(4) Uani d . 1 1
C C13 0.53849(8) 0.1624(3) 0.2294(2) 0.0350(4) Uani d . 1 1
H H13 0.5618 0.0978 0.1757 0.042 Uiso calc R 1 1
C C14 0.49520(7) 0.0515(3) 0.2513(2) 0.0338(4) Uani d . 1 1
H H14 0.4890 -0.0876 0.2113 0.041 Uiso calc R 1 1
C C15 0.45962(7) 0.1469(3) 0.3345(2) 0.0285(4) Uani d . 1 1
C C16 0.41444(7) 0.0333(3) 0.3574(2) 0.0317(4) Uani d . 1 1
H H16 0.4074 -0.1050 0.3166 0.038 Uiso calc R 1 1
C C17 0.59290(7) 0.5052(4) 0.2540(2) 0.0356(4) Uani d . 1 1

loop_
_atom_site_aniso_label
_atom_site_aniso_U_11
_atom_site_aniso_U_22
_atom_site_aniso_U_33
_atom_site_aniso_U_12
_atom_site_aniso_U_13
_atom_site_aniso_U_23
O1 0.0371(7) 0.0478(8) 0.0382(6) -0.0070(6) 0.0207(5) -0.0074(6)
O2 0.0352(8) 0.0457(9) 0.0632(9) -0.0036(7) 0.0274(7) 0.0042(7)
O3 0.0498(10) 0.0452(10) 0.0917(13) -0.0172(8) 0.0405(9) -0.0099(8)
N1 0.0283(8) 0.0505(10) 0.0483(9) -0.0018(7) 0.0197(7) -0.0032(8)
N2 0.0312(8) 0.0458(10) 0.0353(8) -0.0097(7) 0.0200(6) -0.0055(7)
C1 0.0283(9) 0.0382(10) 0.0452(10) -0.0026(8) 0.0166(8) -0.0032(8)
C2 0.0282(9) 0.0566(14) 0.0485(11) -0.0062(9) 0.0166(8) 0.0062(10)
C3 0.0375(11) 0.0382(11) 0.0551(12) -0.0114(8) 0.0142(9) -0.0017(9)
C4 0.0340(10) 0.0398(11) 0.0450(10) -0.0033(7) 0.0156(8) -0.0053(8)
C5 0.0232(8) 0.0363(10) 0.0334(8) -0.0031(7) 0.0120(6) 0.0016(7)
C6 0.0252(8) 0.0366(9) 0.0318(8) -0.0011(7) 0.0132(6) 0.0023(7)
C7 0.0255(9) 0.0385(11) 0.0308(8) -0.0060(7) 0.0123(6) 0.0013(7)
C8 0.0332(9) 0.0383(10) 0.0348(9) -0.0001(8) 0.0169(7) -0.0021(7)
C9 0.0334(10) 0.0317(9) 0.0343(8) -0.0025(7) 0.0149(7) -0.0030(7)
C10 0.0267(8) 0.0318(9) 0.0285(7) -0.0003(7) 0.0109(6) 0.0021(6)
C11 0.0281(9) 0.0324(9) 0.0337(8) -0.0057(7) 0.0109(7) 0.0004(7)
C12 0.0244(8) 0.0351(10) 0.0357(9) -0.0022(7) 0.0110(7) 0.0052(7)
C13 0.0295(9) 0.0368(10) 0.0429(10) 0.0014(7) 0.0171(8) 0.0008(8)
C14 0.0318(10) 0.0324(9) 0.0414(10) 0.0003(7) 0.0171(8) -0.0022(7)
C15 0.0266(9) 0.0331(9) 0.0289(7) -0.0031(7) 0.0124(6) 0.0009(6)
C16 0.0296(9) 0.0336(9) 0.0346(9) -0.0057(7) 0.0130(7) -0.0013(7)
C17 0.0256(9) 0.0445(12) 0.0392(9) -0.0064(8) 0.0126(7) 0.0031(8)

loop_
_atom_type_symbol
_atom_type_description
_atom_type_scat_dispersion_real
_atom_type_scat_dispersion_imag
_atom_type_scat_source
C C 0.0033 0.0016 'International Tables Vol C Tables 4.2.6.8 and 6.1.1.4'
H H 0.0000 0.0000 'International Tables Vol C Tables 4.2.6.8 and 6.1.1.4'
N N 0.0061 0.0033 'International Tables Vol C Tables 4.2.6.8 and 6.1.1.4'
O O 0.0106 0.0060 'International Tables Vol C Tables 4.2.6.8 and 6.1.1.4'

loop_
_geom_angle_atom_site_label_1
_geom_angle_atom_site_label_2
_geom_angle_atom_site_label_3
_geom_angle
C17 O2 H2O 104(2)
C2 N1 C1 118.18(17)
C6 N2 C7 126.92(15)
C6 N2 H2N 120.2(15)
C7 N2 H2N 112.9(15)
N1 C1 C5 122.86(18)
N1 C1 H1 118.6
C5 C1 H1 118.6
N1 C2 C3 123.04(18)
N1 C2 H2 118.5
C3 C2 H2 118.5
C2 C3 C4 119.0(2)
C2 C3 H3 120.5
C4 C3 H3 120.5
C3 C4 C5 118.79(18)
C3 C4 H4 120.6
C5 C4 H4 120.6
C4 C5 C1 118.16(16)
C4 C5 C6 118.87(16)
C1 C5 C6 122.81(16)
O1 C6 N2 123.99(16)
O1 C6 C5 119.50(17)
N2 C6 C5 116.51(15)
C16 C7 C8 120.89(16)
C16 C7 N2 122.82(17)
C8 C7 N2 116.24(16)
C9 C8 C7 119.96(16)
C9 C8 H8 120.0
C7 C8 H8 120.0
C8 C9 C10 120.97(17)
C8 C9 H9 119.5
C10 C9 H9 119.5
C11 C10 C9 122.43(17)
C11 C10 C15 118.87(15)
C9 C10 C15 118.69(15)
C12 C11 C10 120.79(18)
C12 C11 H11 119.6
C10 C11 H11 119.6
C11 C12 C13 120.25(17)
C11 C12 C17 118.50(18)
C13 C12 C17 121.19(17)
C14 C13 C12 120.39(17)
C14 C13 H13 119.8
C12 C13 H13 119.8
C13 C14 C15 120.52(17)
C13 C14 H14 119.7
C15 C14 H14 119.7
C16 C15 C10 119.90(15)
C16 C15 C14 120.97(17)
C10 C15 C14 119.13(15)
C7 C16 C15 119.58(18)
C7 C16 H16 120.2
C15 C16 H16 120.2
O3 C17 O2 123.64(17)
O3 C17 C12 123.26(18)
O2 C17 C12 113.08(18)

loop_
_geom_bond_atom_site_label_1
_geom_bond_atom_site_label_2
_geom_bond_distance
O1 C6 1.225(2)
O2 C17 1.321(2)
O2 H2O 0.84(3)
O3 C17 1.200(3)
N1 C2 1.330(3)
N1 C1 1.338(2)
N2 C6 1.347(3)
N2 C7 1.422(2)
N2 H2N 0.92(3)
C1 C5 1.391(2)
C1 H1 0.9300
C2 C3 1.378(3)
C2 H2 0.9300
C3 C4 1.384(3)
C3 H3 0.9300
C4 C5 1.389(3)
C4 H4 0.9300
C5 C6 1.497(2)
C7 C16 1.372(3)
C7 C8 1.421(3)
C8 C9 1.365(3)
C8 H8 0.9300
C9 C10 1.416(2)
C9 H9 0.9300
C10 C11 1.414(2)
C10 C15 1.420(2)
C11 C12 1.369(3)
C11 H11 0.9300
C12 C13 1.413(3)
C12 C17 1.496(2)
C13 C14 1.365(3)
C13 H13 0.9300
C14 C15 1.420(2)
C14 H14 0.9300
C15 C16 1.418(2)
C16 H16 0.9300

loop_
_geom_hbond_atom_site_label_D
_geom_hbond_atom_site_label_H
_geom_hbond_atom_site_label_A
_geom_hbond_site_symmetry_A
_geom_hbond_distance_DH
_geom_hbond_distance_HA
_geom_hbond_distance_DA
_geom_hbond_angle_DHA
N2 H2N O1 2 0.92(3) 2.01(3) 2.926(2) 170(2)
O2 H2O N1 4_554 0.84(3) 1.88(4) 2.708(2) 170(3)

loop_
_geom_torsion_atom_site_label_1
_geom_torsion_atom_site_label_2
_geom_torsion_atom_site_label_3
_geom_torsion_atom_site_label_4
_geom_torsion
C2 N1 C1 C5 -0.8(3)
C1 N1 C2 C3 -0.2(3)
N1 C2 C3 C4 0.5(3)
C2 C3 C4 C5 0.3(3)
C3 C4 C5 C1 -1.2(3)
C3 C4 C5 C6 -176.77(19)
N1 C1 C5 C4 1.6(3)
N1 C1 C5 C6 176.89(18)
C7 N2 C6 O1 0.2(3)
C7 N2 C6 C5 -178.98(17)
C4 C5 C6 O1 23.5(3)
C1 C5 C6 O1 -151.76(19)
C4 C5 C6 N2 -157.19(18)
C1 C5 C6 N2 27.5(3)
C6 N2 C7 C16 -26.4(3)
C6 N2 C7 C8 156.33(19)
C16 C7 C8 C9 0.6(3)
N2 C7 C8 C9 177.93(17)
C7 C8 C9 C10 0.2(3)
C8 C9 C10 C11 178.80(17)
C8 C9 C10 C15 -0.8(3)
C9 C10 C11 C12 179.58(16)
C15 C10 C11 C12 -0.8(3)
C10 C11 C12 C13 -1.2(3)
C10 C11 C12 C17 176.03(16)
C11 C12 C13 C14 2.0(3)
C17 C12 C13 C14 -175.16(19)
C12 C13 C14 C15 -0.7(3)
C11 C10 C15 C16 -179.01(19)
C9 C10 C15 C16 0.6(2)
C11 C10 C15 C14 2.0(2)
C9 C10 C15 C14 -178.39(19)
C13 C14 C15 C16 179.77(17)
C13 C14 C15 C10 -1.2(3)
C8 C7 C16 C15 -0.8(3)
N2 C7 C16 C15 -177.94(16)
C10 C15 C16 C7 0.2(3)
C14 C15 C16 C7 179.18(17)
C11 C12 C17 O3 -6.6(3)
C13 C12 C17 O3 170.6(2)
C11 C12 C17 O2 174.43(16)
C13 C12 C17 O2 -8.4(3)

loop_
_cod_related_entry_id
_cod_related_entry_database
_cod_related_entry_code
1 ChemSpider 30657895
